data_4309365
loop_
_publ_author_name
'Daniele Schott'
'Paul S. Pregosin'
'B\'eatrice Jacques'
'Murielle Chavarot'
'Fran\,coise Rose-Munch'
'Eric Rose'

_publ_section_title
;
Synthesis, Characterization, and PGSE (1H and 19F) NMR Diffusion Studies on
Cationic (\h6- Arene)Mn(CO)3+ Complexes: Boron Counterion, Ion Pairing,
and Solvent Dependences
;
_journal_name_full 'Inorganic Chemistry'
_journal_page_first 5941
_journal_page_last 5948
_journal_paper_doi 10.1021/ic0506409
_journal_volume 44
_journal_year 2005
_chemical_formula_moiety 'C36 H32 B Mn O6'
_chemical_formula_sum 'C36 H32 B Mn O6'
_chemical_formula_weight 626.40
_space_group_IT_number 2
_symmetry_cell_setting triclinic
_symmetry_space_group_name_Hall '-P 1'
_symmetry_space_group_name_H-M 'P -1'
_atom_sites_solution_hydrogens geom
_atom_sites_solution_primary direct
_audit_creation_date 05-06-27
_audit_creation_method CRYSTALS_ver_12.24
_cell_angle_alpha 74.428(15)
_cell_angle_beta 88.031(14)
_cell_angle_gamma 71.735(10)
_cell_formula_units_Z 2
_cell_length_a 10.4965(11)
_cell_length_b 11.9045(16)
_cell_length_c 14.029(2)
_cell_measurement_reflns_used 100
_cell_measurement_temperature 295
_cell_measurement_theta_max 2
_cell_measurement_theta_min 1
_cell_volume 1601.2(4)
_computing_cell_refinement 'Denzo/Scalepack (Otwinowski & Minor, 1996)'
_computing_data_collection 'COLLECT (Nonius BV, 1997)'
_computing_data_reduction 'Denzo/Scalepack (Otwinowski & Minor, 1996)'
_computing_molecular_graphics 'CAMERON (Watkin et al 1996)'
_computing_publication_material 'CRYSTALS (Betteridge et al 2003)'
_computing_structure_refinement 'CRYSTALS (Betteridge et al 2003)'
_computing_structure_solution 'USER DEFINED STRUCTURE SOLUTION'
_diffrn_ambient_temperature 295
_diffrn_measured_fraction_theta_full 0.995
_diffrn_measured_fraction_theta_max 0.990
_diffrn_measurement_device_type 'Nonius Kappa CCD'
_diffrn_measurement_method \w
_diffrn_radiation_monochromator graphite
_diffrn_radiation_type 'Mo K\a'
_diffrn_radiation_wavelength 0.71073
_diffrn_reflns_av_R_equivalents 0.121
_diffrn_reflns_limit_h_max 14
_diffrn_reflns_limit_h_min -14
_diffrn_reflns_limit_k_max 16
_diffrn_reflns_limit_k_min -12
_diffrn_reflns_limit_l_max 18
_diffrn_reflns_limit_l_min -19
_diffrn_reflns_number 17662
_diffrn_reflns_theta_full 28.198
_diffrn_reflns_theta_max 29.998
_diffrn_reflns_theta_min 2.046
_diffrn_standards_number 0
_exptl_absorpt_coefficient_mu 0.457
_exptl_absorpt_correction_T_max 0.96
_exptl_absorpt_correction_T_min 0.71
_exptl_absorpt_correction_type refdelf
_exptl_absorpt_process_details 'DIFABS (Walker & Stuart, 1983)'
_exptl_crystal_density_diffrn 1.299
_exptl_crystal_description block
_exptl_crystal_F_000 652
_exptl_crystal_size_max 0.10
_exptl_crystal_size_mid 0.10
_exptl_crystal_size_min 0.10
_refine_diff_density_max 0.45
_refine_diff_density_min -0.47
_refine_ls_extinction_method None
_refine_ls_goodness_of_fit_ref 1.0856
_refine_ls_hydrogen_treatment mixed
_refine_ls_matrix_type full
_refine_ls_number_parameters 398
_refine_ls_number_reflns 4311
_refine_ls_number_restraints 0
_refine_ls_R_factor_all 0.1211
_refine_ls_R_factor_gt 0.0529
_refine_ls_shift/su_max 0.000330
_refine_ls_structure_factor_coef F
_refine_ls_weighting_details
;
 Method, part 1, Chebychev polynomial, (Watkin, 1994, Prince, 1982) 
 [weight] = 1.0/[A~0~*T~0~(x)+A~1~*T~1~(x) ... +A~n-1~]*T~n-1~(x)] 
 where A~i~ are the Chebychev coefficients listed below and x= Fcalc/Fmax 
 Method = Robust Weighting (Prince, 1982) 
 W = [weight] * [1-(deltaF/6*sigmaF)^2^]^2^ 
 A~i~ are: 
 0.477 0.326 0.227 
;
_refine_ls_weighting_scheme calc
_refine_ls_wR_factor_all 0.1317
_refine_ls_wR_factor_gt 0.0596
_refine_ls_wR_factor_ref 0.0596
_reflns_limit_h_max 14
_reflns_limit_h_min -14
_reflns_limit_k_max 16
_reflns_limit_k_min -15
_reflns_limit_l_max 19
_reflns_limit_l_min 0
_reflns_number_gt 4311
_reflns_number_total 9229
_reflns_threshold_expression I>3.00u(I)
_oxford_diffrn_Wilson_B_factor 0.00
_oxford_diffrn_Wilson_scale 0.00
_oxford_refine_ls_scale 0.3073(6)
_oxford_structure_analysis_title '6011436 Compound X'
_cod_data_source_file ic0506409si20050627_011506.cif
_cod_data_source_block CRYSTALS_cif
_cod_depositor_comments
;
The following automatic conversions were performed:
'_symmetry_cell_setting' value 'Triclinic' changed to 'triclinic'
according to '/home/saulius/struct/CIF-dictionaries/cif_core.dic'
dictionary named 'cif_core.dic' version 2.4.1 from 2010-06-29.

Automatic conversion script
Id: cif_fix_enum 1527 2010-12-29 10:47:43Z saulius 

2020-09-02
Z value and formula fixed to values more according to usual
chemical conventions.                 miguel
;
_cod_original_formula_sum 'C10.29 H9.14 B0.29 Mn0.29 O1.71'
_cod_original_formula_weight 178.97
_cod_original_formula_moiety 'C10.29 H9.14 B0.29 Mn0.29 O1.71'
_cod_original_formula_units_Z 7
_cod_original_sg_symbol_H-M 'P -1 '
_cod_database_code 4309365

loop_
_symmetry_equiv_pos_as_xyz
x,y,z
-x,-y,-z

loop_
_atom_site_label
_atom_site_type_symbol
_atom_site_fract_x
_atom_site_fract_y
_atom_site_fract_z
_atom_site_U_iso_or_equiv
_atom_site_occupancy
_atom_site_adp_type
_atom_site_refinement_flags_posn
_atom_site_refinement_flags_adp
_atom_site_refinement_flags_occupancy
_atom_site_disorder_assembly
_atom_site_disorder_group
_atom_site_attached_hydrogens
Mn1 Mn 0.29552(5) 0.68412(5) 0.33340(3) 0.0406 1.0000 Uani . . . . . .
C1 C 0.2018(3) 0.8755(3) 0.2344(2) 0.0379 1.0000 Uani . . . . . .
C2 C 0.1051(3) 0.8132(3) 0.2575(2) 0.0393 1.0000 Uani . . . . . .
C3 C 0.1258(3) 0.7043(3) 0.2301(2) 0.0372 1.0000 Uani . . . . . .
C4 C 0.2510(3) 0.6466(3) 0.1950(2) 0.0360 1.0000 Uani . . . . . .
C5 C 0.3468(3) 0.7082(3) 0.1746(2) 0.0353 1.0000 Uani . . . . . .
C6 C 0.3266(3) 0.8189(3) 0.2006(2) 0.0401 1.0000 Uani . . . . . .
C7 C 0.2623(5) 1.0478(4) 0.2480(4) 0.0783 1.0000 Uani . . . . . .
C8 C -0.0880(4) 0.6906(4) 0.2859(3) 0.0632 1.0000 Uani . . . . . .
C9 C 0.4994(4) 0.5448(3) 0.1198(3) 0.0532 1.0000 Uani . . . . . .
C10 C 0.3108(4) 0.7577(4) 0.4284(3) 0.0662 1.0000 Uani . . . . . .
C11 C 0.4651(4) 0.5813(5) 0.3635(3) 0.0794 1.0000 Uani . . . . . .
C12 C 0.2302(5) 0.5752(4) 0.4207(3) 0.0717 1.0000 Uani . . . . . .
O1 O 0.1669(2) 0.9827(2) 0.2564(2) 0.0564 1.0000 Uani . . . . . .
O3 O 0.0377(2) 0.6427(2) 0.24188(19) 0.0525 1.0000 Uani . . . . . .
O5 O 0.4655(2) 0.6641(2) 0.13823(16) 0.0459 1.0000 Uani . . . . . .
O10 O 0.3205(4) 0.8059(4) 0.4854(3) 0.1126 1.0000 Uani . . . . . .
O11 O 0.5712(4) 0.5157(5) 0.3829(3) 0.1388 1.0000 Uani . . . . . .
O12 O 0.1873(5) 0.5083(4) 0.4734(3) 0.1249 1.0000 Uani . . . . . .
B1 B 0.6952(3) 0.1252(3) 0.2141(2) 0.0297 1.0000 Uani . . . . . .
C21 C 0.7720(3) 0.2294(3) 0.1853(2) 0.0345 1.0000 Uani . . . . . .
C22 C 0.8053(3) 0.2764(3) 0.0883(2) 0.0418 1.0000 Uani . . . . . .
C23 C 0.8621(3) 0.3703(3) 0.0629(3) 0.0567 1.0000 Uani . . . . . .
C24 C 0.8873(4) 0.4219(3) 0.1327(4) 0.0679 1.0000 Uani . . . . . .
C25 C 0.8547(4) 0.3801(4) 0.2295(4) 0.0696 1.0000 Uani . . . . . .
C26 C 0.7982(4) 0.2857(3) 0.2542(3) 0.0496 1.0000 Uani . . . . . .
C31 C 0.7431(3) 0.0291(3) 0.3241(2) 0.0331 1.0000 Uani . . . . . .
C32 C 0.6632(3) -0.0408(4) 0.3728(3) 0.0563 1.0000 Uani . . . . . .
C33 C 0.7041(4) -0.1312(4) 0.4612(3) 0.0717 1.0000 Uani . . . . . .
C34 C 0.8288(4) -0.1559(4) 0.5054(3) 0.0649 1.0000 Uani . . . . . .
C35 C 0.9101(3) -0.0907(3) 0.4610(2) 0.0509 1.0000 Uani . . . . . .
C36 C 0.8676(3) 0.0011(3) 0.3719(2) 0.0375 1.0000 Uani . . . . . .
C41 C 0.7273(3) 0.0352(3) 0.13983(19) 0.0325 1.0000 Uani . . . . . .
C42 C 0.6366(3) -0.0195(3) 0.1172(3) 0.0467 1.0000 Uani . . . . . .
C43 C 0.6692(4) -0.1060(4) 0.0634(3) 0.0605 1.0000 Uani . . . . . .
C44 C 0.7971(4) -0.1421(4) 0.0295(3) 0.0597 1.0000 Uani . . . . . .
C45 C 0.8893(3) -0.0909(3) 0.0505(3) 0.0494 1.0000 Uani . . . . . .
C46 C 0.8549(3) -0.0045(3) 0.1035(2) 0.0380 1.0000 Uani . . . . . .
C51 C 0.5351(3) 0.2051(2) 0.2074(2) 0.0310 1.0000 Uani . . . . . .
C52 C 0.4694(3) 0.2384(3) 0.2887(2) 0.0406 1.0000 Uani . . . . . .
C53 C 0.3355(3) 0.3123(3) 0.2814(3) 0.0508 1.0000 Uani . . . . . .
C54 C 0.2628(3) 0.3548(3) 0.1916(3) 0.0544 1.0000 Uani . . . . . .
C55 C 0.3248(3) 0.3263(3) 0.1099(3) 0.0522 1.0000 Uani . . . . . .
C56 C 0.4582(3) 0.2537(3) 0.1175(2) 0.0399 1.0000 Uani . . . . . .
H21 H 0.0233 0.8464 0.2928 0.070(2) 1.0000 Uiso . . . . . .
H41 H 0.2705 0.5628 0.1851 0.070(2) 1.0000 Uiso . . . . . .
H61 H 0.4005 0.8565 0.1951 0.070(2) 1.0000 Uiso . . . . . .
H71 H 0.2205 1.1261 0.2670 0.070(2) 1.0000 Uiso . . . . . .
H72 H 0.3431 0.9960 0.2927 0.070(2) 1.0000 Uiso . . . . . .
H73 H 0.2892 1.0673 0.1778 0.070(2) 1.0000 Uiso . . . . . .
H81 H -0.1438 0.6353 0.2901 0.070(2) 1.0000 Uiso . . . . . .
H82 H -0.0689 0.6950 0.3539 0.070(2) 1.0000 Uiso . . . . . .
H83 H -0.1379 0.7749 0.2439 0.070(2) 1.0000 Uiso . . . . . .
H91 H 0.5908 0.5241 0.0930 0.070(2) 1.0000 Uiso . . . . . .
H92 H 0.4991 0.4815 0.1833 0.070(2) 1.0000 Uiso . . . . . .
H93 H 0.4319 0.5460 0.0707 0.070(2) 1.0000 Uiso . . . . . .
H221 H 0.7874 0.2406 0.0353 0.070(2) 1.0000 Uiso . . . . . .
H231 H 0.8847 0.4003 -0.0072 0.070(2) 1.0000 Uiso . . . . . .
H241 H 0.9290 0.4892 0.1144 0.070(2) 1.0000 Uiso . . . . . .
H251 H 0.8718 0.4176 0.2816 0.070(2) 1.0000 Uiso . . . . . .
H261 H 0.7752 0.2570 0.3245 0.070(2) 1.0000 Uiso . . . . . .
H321 H 0.5723 -0.0248 0.3421 0.070(2) 1.0000 Uiso . . . . . .
H331 H 0.6432 -0.1786 0.4932 0.070(2) 1.0000 Uiso . . . . . .
H341 H 0.8589 -0.2211 0.5693 0.070(2) 1.0000 Uiso . . . . . .
H351 H 1.0011 -0.1082 0.4922 0.070(2) 1.0000 Uiso . . . . . .
H361 H 0.9292 0.0485 0.3413 0.070(2) 1.0000 Uiso . . . . . .
H421 H 0.5436 0.0049 0.1409 0.070(2) 1.0000 Uiso . . . . . .
H431 H 0.6003 -0.1422 0.0491 0.070(2) 1.0000 Uiso . . . . . .
H441 H 0.8217 -0.2044 -0.0094 0.070(2) 1.0000 Uiso . . . . . .
H451 H 0.9824 -0.1166 0.0272 0.070(2) 1.0000 Uiso . . . . . .
H461 H 0.9245 0.0317 0.1165 0.070(2) 1.0000 Uiso . . . . . .
H521 H 0.5201 0.2083 0.3545 0.070(2) 1.0000 Uiso . . . . . .
H531 H 0.2921 0.3346 0.3412 0.070(2) 1.0000 Uiso . . . . . .
H541 H 0.1660 0.4058 0.1865 0.070(2) 1.0000 Uiso . . . . . .
H551 H 0.2735 0.3581 0.0441 0.070(2) 1.0000 Uiso . . . . . .
H561 H 0.5013 0.2354 0.0563 0.070(2) 1.0000 Uiso . . . . . .

loop_
_atom_site_aniso_label
_atom_site_aniso_U_11
_atom_site_aniso_U_22
_atom_site_aniso_U_33
_atom_site_aniso_U_23
_atom_site_aniso_U_13
_atom_site_aniso_U_12
Mn1 0.0414(3) 0.0448(3) 0.0322(2) -0.01146(19) -0.00008(18) -0.0077(2)
C1 0.0419(16) 0.0302(14) 0.0444(15) -0.0138(12) 0.0028(12) -0.0121(12)
C2 0.0362(15) 0.0330(15) 0.0499(17) -0.0158(13) 0.0049(12) -0.0089(12)
C3 0.0375(15) 0.0311(14) 0.0429(15) -0.0095(12) -0.0008(12) -0.0105(12)
C4 0.0403(15) 0.0282(14) 0.0414(15) -0.0134(11) 0.0015(12) -0.0102(12)
C5 0.0397(15) 0.0334(15) 0.0315(13) -0.0102(11) 0.0040(11) -0.0088(12)
C6 0.0410(16) 0.0416(17) 0.0458(16) -0.0173(13) 0.0068(13) -0.0202(13)
C7 0.091(3) 0.060(2) 0.115(4) -0.047(3) 0.037(3) -0.052(2)
C8 0.0442(19) 0.059(2) 0.098(3) -0.027(2) 0.0216(19) -0.0291(17)
C9 0.053(2) 0.0440(18) 0.062(2) -0.0252(16) 0.0189(16) -0.0072(15)
C10 0.074(3) 0.081(3) 0.0442(19) -0.0222(19) 0.0007(18) -0.020(2)
C11 0.064(3) 0.100(3) 0.048(2) -0.020(2) -0.0128(18) 0.013(2)
C12 0.088(3) 0.068(3) 0.051(2) 0.003(2) 0.000(2) -0.029(2)
O1 0.0551(14) 0.0401(13) 0.0892(18) -0.0346(12) 0.0209(13) -0.0233(11)
O3 0.0437(12) 0.0445(13) 0.0823(17) -0.0268(12) 0.0126(11) -0.0247(10)
O5 0.0461(12) 0.0452(12) 0.0523(12) -0.0222(10) 0.0168(10) -0.0164(10)
O10 0.147(3) 0.146(4) 0.068(2) -0.068(2) -0.006(2) -0.043(3)
O11 0.078(2) 0.187(5) 0.084(2) -0.034(3) -0.0276(19) 0.054(3)
O12 0.159(4) 0.124(3) 0.080(2) 0.028(2) 0.006(2) -0.076(3)
B1 0.0272(14) 0.0325(15) 0.0313(14) -0.0091(12) 0.0044(11) -0.0119(12)
C21 0.0290(14) 0.0312(14) 0.0414(14) -0.0078(11) 0.0017(11) -0.0086(11)
C22 0.0361(15) 0.0382(16) 0.0466(16) -0.0048(13) 0.0042(13) -0.0112(13)
C23 0.0437(18) 0.0437(19) 0.072(2) 0.0066(17) 0.0102(17) -0.0178(15)
C24 0.046(2) 0.044(2) 0.109(3) 0.003(2) -0.011(2) -0.0282(17)
C25 0.076(3) 0.051(2) 0.092(3) -0.018(2) -0.021(2) -0.032(2)
C26 0.059(2) 0.0463(19) 0.0521(18) -0.0148(15) 0.0025(15) -0.0274(16)
C31 0.0318(14) 0.0344(15) 0.0339(13) -0.0121(11) 0.0040(11) -0.0096(11)
C32 0.0431(18) 0.061(2) 0.058(2) 0.0064(17) -0.0032(15) -0.0255(17)
C33 0.065(2) 0.075(3) 0.061(2) 0.019(2) 0.0014(19) -0.033(2)
C34 0.070(3) 0.067(3) 0.0428(18) 0.0078(17) -0.0036(17) -0.020(2)
C35 0.0496(19) 0.054(2) 0.0421(17) -0.0109(15) -0.0074(14) -0.0076(16)
C36 0.0348(15) 0.0442(17) 0.0347(14) -0.0145(12) 0.0048(11) -0.0112(12)
C41 0.0317(14) 0.0352(15) 0.0319(13) -0.0107(11) 0.0023(10) -0.0112(11)
C42 0.0366(16) 0.0492(18) 0.066(2) -0.0304(16) 0.0070(14) -0.0177(14)
C43 0.057(2) 0.060(2) 0.083(3) -0.041(2) -0.0022(19) -0.0259(18)
C44 0.067(2) 0.062(2) 0.063(2) -0.0421(19) 0.0080(18) -0.0171(19)
C45 0.0470(18) 0.0481(19) 0.0541(19) -0.0213(15) 0.0145(15) -0.0113(15)
C46 0.0368(15) 0.0387(16) 0.0398(15) -0.0119(12) 0.0063(12) -0.0131(12)
C51 0.0312(14) 0.0286(13) 0.0361(13) -0.0092(11) 0.0045(11) -0.0134(11)
C52 0.0409(16) 0.0388(16) 0.0424(15) -0.0105(13) 0.0103(12) -0.0142(13)
C53 0.0443(18) 0.0364(16) 0.074(2) -0.0171(16) 0.0250(17) -0.0158(14)
C54 0.0287(16) 0.0296(16) 0.103(3) -0.0129(17) 0.0016(17) -0.0099(13)
C55 0.0464(18) 0.0337(17) 0.076(2) -0.0102(16) -0.0184(17) -0.0133(14)
C56 0.0434(16) 0.0343(15) 0.0427(15) -0.0078(12) -0.0039(13) -0.0148(13)

loop_
_atom_type_symbol
_atom_type_scat_dispersion_real
_atom_type_scat_dispersion_imag
_atom_type_scat_Cromer_Mann_a1
_atom_type_scat_Cromer_Mann_b1
_atom_type_scat_Cromer_Mann_a2
_atom_type_scat_Cromer_Mann_b2
_atom_type_scat_Cromer_Mann_a3
_atom_type_scat_Cromer_Mann_b3
_atom_type_scat_Cromer_Mann_a4
_atom_type_scat_Cromer_Mann_b4
_atom_type_scat_Cromer_Mann_c
_atom_type_scat_source
C 0.0033 0.0016 2.3100 20.8439 1.0200 10.2075 1.5886 0.5687 0.8650 51.6512 0.2156 'International Tables Vol C 4.2.6.8 and 6.1.1.4'
H 0.0000 0.0000 0.4930 10.5109 0.3229 26.1257 0.1402 3.1424 0.0408 57.7998 0.0030 'International Tables Vol C 4.2.6.8 and 6.1.1.4'
O 0.0106 0.0060 3.0485 13.2771 2.2868 5.7011 1.5463 0.3239 0.8670 32.9089 0.2508 'International Tables Vol C 4.2.6.8 and 6.1.1.4'
B 0.0013 0.0007 2.0545 23.2185 1.3326 1.0210 1.0979 60.3498 0.7068 0.1403 -0.1932 'International Tables Vol C 4.2.6.8 and 6.1.1.4'
Mn 0.3368 0.7283 11.2819 5.3409 7.3573 0.3432 3.0193 17.8674 2.2441 83.7543 1.0896 'International Tables Vol C 4.2.6.8 and 6.1.1.4'
Cr 0.3209 0.6236 10.6406 6.1038 7.3537 0.3920 3.3240 20.2626 1.4922 98.7399 1.1832 'International Tables Vol C 4.2.6.8 and 6.1.1.4'

loop_
_geom_angle_atom_site_label_1
_geom_angle_site_symmetry_1
_geom_angle_atom_site_label_2
_geom_angle_site_symmetry_2
_geom_angle_atom_site_label_3
_geom_angle_site_symmetry_3
_geom_angle
_geom_angle_publ_flag
C1 . Mn1 . C2 . 37.06(11) yes
C1 . Mn1 . C3 . 65.18(11) yes
C2 . Mn1 . C3 . 36.68(11) yes
C1 . Mn1 . C4 . 78.26(10) yes
C2 . Mn1 . C4 . 67.57(11) yes
C3 . Mn1 . C4 . 37.18(11) yes
C1 . Mn1 . C5 . 65.47(10) yes
C2 . Mn1 . C5 . 78.87(11) yes
C3 . Mn1 . C5 . 65.67(11) yes
C4 . Mn1 . C5 . 36.77(11) yes
C1 . Mn1 . C6 . 36.76(11) yes
C2 . Mn1 . C6 . 67.65(11) yes
C3 . Mn1 . C6 . 78.49(11) yes
C4 . Mn1 . C6 . 67.37(11) yes
C5 . Mn1 . C6 . 37.08(11) yes
C1 . Mn1 . C10 . 86.26(16) yes
C2 . Mn1 . C10 . 99.57(16) yes
C3 . Mn1 . C10 . 133.84(15) yes
C4 . Mn1 . C10 . 164.52(15) yes
C5 . Mn1 . C10 . 135.09(16) yes
C1 . Mn1 . C11 . 134.80(19) yes
C2 . Mn1 . C11 . 165.26(15) yes
C3 . Mn1 . C11 . 135.10(17) yes
C4 . Mn1 . C11 . 100.36(16) yes
C5 . Mn1 . C11 . 86.38(15) yes
C1 . Mn1 . C12 . 134.05(17) yes
C2 . Mn1 . C12 . 99.03(17) yes
C3 . Mn1 . C12 . 85.09(16) yes
C4 . Mn1 . C12 . 99.19(16) yes
C5 . Mn1 . C12 . 133.67(17) yes
C6 . Mn1 . C10 . 100.31(16) yes
C6 . Mn1 . C11 . 100.39(18) yes
C10 . Mn1 . C11 . 90.9(2) yes
C6 . Mn1 . C12 . 163.58(16) yes
C10 . Mn1 . C12 . 91.2(2) yes
C11 . Mn1 . C12 . 91.1(2) yes
Mn1 . C1 . C2 . 69.37(17) yes
Mn1 . C1 . C6 . 69.51(17) yes
C2 . C1 . C6 . 120.4(3) yes
Mn1 . C1 . O1 . 129.5(2) yes
C2 . C1 . O1 . 113.9(3) yes
C6 . C1 . O1 . 125.4(3) yes
Mn1 . C2 . C1 . 73.57(17) yes
Mn1 . C2 . C3 . 73.57(17) yes
C1 . C2 . C3 . 118.9(3) yes
Mn1 . C2 . H21 . 123.780 no
C1 . C2 . H21 . 120.583 no
C3 . C2 . H21 . 120.526 no
Mn1 . C3 . C2 . 69.75(17) yes
Mn1 . C3 . C4 . 69.63(16) yes
C2 . C3 . C4 . 120.4(3) yes
Mn1 . C3 . O3 . 129.6(2) yes
C2 . C3 . O3 . 124.1(3) yes
C4 . C3 . O3 . 115.2(2) yes
Mn1 . C4 . C3 . 73.19(16) yes
Mn1 . C4 . C5 . 73.04(16) yes
C3 . C4 . C5 . 119.2(2) yes
Mn1 . C4 . H41 . 125.009 no
C3 . C4 . H41 . 120.331 no
C5 . C4 . H41 . 120.454 no
Mn1 . C5 . C4 . 70.19(16) yes
Mn1 . C5 . C6 . 69.95(16) yes
C4 . C5 . C6 . 120.4(3) yes
Mn1 . C5 . O5 . 128.3(2) yes
C4 . C5 . O5 . 124.0(3) yes
C6 . C5 . O5 . 115.3(3) yes
Mn1 . C6 . C5 . 72.97(17) yes
Mn1 . C6 . C1 . 73.73(18) yes
C5 . C6 . C1 . 119.2(3) yes
Mn1 . C6 . H61 . 124.405 no
C5 . C6 . H61 . 120.399 no
C1 . C6 . H61 . 120.423 no
O1 . C7 . H71 . 109.389 no
O1 . C7 . H72 . 109.561 no
H71 . C7 . H72 . 109.752 no
O1 . C7 . H73 . 109.194 no
H71 . C7 . H73 . 109.364 no
H72 . C7 . H73 . 109.565 no
O3 . C8 . H81 . 109.499 no
O3 . C8 . H82 . 109.485 no
H81 . C8 . H82 . 109.536 no
O3 . C8 . H83 . 109.412 no
H81 . C8 . H83 . 109.456 no
H82 . C8 . H83 . 109.439 no
O5 . C9 . H91 . 109.474 no
O5 . C9 . H92 . 109.423 no
H91 . C9 . H92 . 109.379 no
O5 . C9 . H93 . 109.514 no
H91 . C9 . H93 . 109.565 no
H92 . C9 . H93 . 109.472 no
Mn1 . C10 . O10 . 178.2(4) yes
Mn1 . C11 . O11 . 179.3(6) yes
Mn1 . C12 . O12 . 178.4(4) yes
C7 . O1 . C1 . 119.4(3) yes
C8 . O3 . C3 . 118.3(2) yes
C9 . O5 . C5 . 118.6(2) yes
C21 . B1 . C31 . 113.2(2) yes
C21 . B1 . C41 . 112.7(2) yes
C31 . B1 . C41 . 103.5(2) yes
C21 . B1 . C51 . 104.3(2) yes
C31 . B1 . C51 . 111.6(2) yes
C41 . B1 . C51 . 111.8(2) yes
B1 . C21 . C22 . 122.8(3) yes
B1 . C21 . C26 . 122.0(3) yes
C22 . C21 . C26 . 114.9(3) yes
C21 . C22 . C23 . 122.7(3) yes
C21 . C22 . H221 . 118.635 no
C23 . C22 . H221 . 118.628 no
C22 . C23 . C24 . 120.5(3) yes
C22 . C23 . H231 . 119.772 no
C24 . C23 . H231 . 119.777 no
C23 . C24 . C25 . 119.2(3) yes
C23 . C24 . H241 . 120.445 no
C25 . C24 . H241 . 120.333 no
C24 . C25 . C26 . 119.9(4) yes
C24 . C25 . H251 . 120.210 no
C26 . C25 . H251 . 119.927 no
C21 . C26 . C25 . 122.8(3) yes
C21 . C26 . H261 . 118.612 no
C25 . C26 . H261 . 118.611 no
B1 . C31 . C32 . 120.6(2) yes
B1 . C31 . C36 . 124.4(2) yes
C32 . C31 . C36 . 114.8(3) yes
C31 . C32 . C33 . 123.0(3) yes
C31 . C32 . H321 . 118.508 no
C33 . C32 . H321 . 118.500 no
C32 . C33 . C34 . 120.0(3) yes
C32 . C33 . H331 . 120.040 no
C34 . C33 . H331 . 119.915 no
C33 . C34 . C35 . 119.2(3) yes
C33 . C34 . H341 . 120.386 no
C35 . C34 . H341 . 120.438 no
C34 . C35 . C36 . 120.4(3) yes
C34 . C35 . H351 . 119.881 no
C36 . C35 . H351 . 119.710 no
C35 . C36 . C31 . 122.6(3) yes
C35 . C36 . H361 . 118.667 no
C31 . C36 . H361 . 118.717 no
B1 . C41 . C42 . 123.4(2) yes
B1 . C41 . C46 . 121.9(2) yes
C42 . C41 . C46 . 114.3(3) yes
C41 . C42 . C43 . 123.2(3) yes
C41 . C42 . H421 . 118.421 no
C43 . C42 . H421 . 118.358 no
C42 . C43 . C44 . 120.0(3) yes
C42 . C43 . H431 . 119.963 no
C44 . C43 . H431 . 120.020 no
C43 . C44 . C45 . 118.5(3) yes
C43 . C44 . H441 . 120.719 no
C45 . C44 . H441 . 120.751 no
C44 . C45 . C46 . 120.7(3) yes
C44 . C45 . H451 . 119.599 no
C46 . C45 . H451 . 119.714 no
C41 . C46 . C45 . 123.2(3) yes
C41 . C46 . H461 . 118.424 no
C45 . C46 . H461 . 118.369 no
B1 . C51 . C52 . 122.5(2) yes
B1 . C51 . C56 . 122.0(2) yes
C52 . C51 . C56 . 115.3(3) yes
C51 . C52 . C53 . 122.3(3) yes
C51 . C52 . H521 . 118.827 no
C53 . C52 . H521 . 118.831 no
C52 . C53 . C54 . 120.1(3) yes
C52 . C53 . H531 . 119.963 no
C54 . C53 . H531 . 119.912 no
C53 . C54 . C55 . 119.1(3) yes
C53 . C54 . H541 . 120.345 no
C55 . C54 . H541 . 120.509 no
C54 . C55 . C56 . 120.5(3) yes
C54 . C55 . H551 . 119.862 no
C56 . C55 . H551 . 119.669 no
C51 . C56 . C55 . 122.6(3) yes
C51 . C56 . H561 . 118.663 no
C55 . C56 . H561 . 118.747 no

loop_
_geom_bond_atom_site_label_1
_geom_bond_site_symmetry_1
_geom_bond_atom_site_label_2
_geom_bond_site_symmetry_2
_geom_bond_distance
_geom_bond_publ_flag
Mn1 . C1 . 2.253(3) yes
Mn1 . C2 . 2.198(3) yes
Mn1 . C3 . 2.247(3) yes
Mn1 . C4 . 2.201(3) yes
Mn1 . C5 . 2.237(3) yes
Mn1 . C6 . 2.198(3) yes
Mn1 . C10 . 1.816(4) yes
Mn1 . C11 . 1.804(4) yes
Mn1 . C12 . 1.816(4) yes
C1 . C2 . 1.415(4) yes
C1 . C6 . 1.404(4) yes
C1 . O1 . 1.330(4) yes
C2 . C3 . 1.400(4) yes
C2 . H21 . 1.001 no
C3 . C4 . 1.419(4) yes
C3 . O3 . 1.331(4) yes
C4 . C5 . 1.400(4) yes
C4 . H41 . 1.000 no
C5 . C6 . 1.411(4) yes
C5 . O5 . 1.334(3) yes
C6 . H61 . 1.001 no
C7 . O1 . 1.431(4) yes
C7 . H71 . 1.000 no
C7 . H72 . 0.997 no
C7 . H73 . 1.002 no
C8 . O3 . 1.452(4) yes
C8 . H81 . 1.000 no
C8 . H82 . 1.000 no
C8 . H83 . 1.001 no
C9 . O5 . 1.444(4) yes
C9 . H91 . 1.000 no
C9 . H92 . 1.001 no
C9 . H93 . 0.999 no
C10 . O10 . 1.127(5) yes
C11 . O11 . 1.134(5) yes
C12 . O12 . 1.127(5) yes
B1 . C21 . 1.640(4) yes
B1 . C31 . 1.640(4) yes
B1 . C41 . 1.641(4) yes
B1 . C51 . 1.642(4) yes
C21 . C22 . 1.402(4) yes
C21 . C26 . 1.394(4) yes
C22 . C23 . 1.386(5) yes
C22 . H221 . 1.000 no
C23 . C24 . 1.359(6) yes
C23 . H231 . 1.000 no
C24 . C25 . 1.386(7) yes
C24 . H241 . 1.000 no
C25 . C26 . 1.388(5) yes
C25 . H251 . 1.001 no
C26 . H261 . 1.001 no
C31 . C32 . 1.398(4) yes
C31 . C36 . 1.391(4) yes
C32 . C33 . 1.382(5) yes
C32 . H321 . 1.000 no
C33 . C34 . 1.379(6) yes
C33 . H331 . 0.999 no
C34 . C35 . 1.355(5) yes
C34 . H341 . 1.000 no
C35 . C36 . 1.398(4) yes
C35 . H351 . 1.002 no
C36 . H361 . 1.001 no
C41 . C42 . 1.397(4) yes
C41 . C46 . 1.402(4) yes
C42 . C43 . 1.388(5) yes
C42 . H421 . 0.999 no
C43 . C44 . 1.384(5) yes
C43 . H431 . 1.001 no
C44 . C45 . 1.373(5) yes
C44 . H441 . 1.000 no
C45 . C46 . 1.378(4) yes
C45 . H451 . 1.001 no
C46 . H461 . 1.000 no
C51 . C52 . 1.397(4) yes
C51 . C56 . 1.402(4) yes
C52 . C53 . 1.394(4) yes
C52 . H521 . 1.000 no
C53 . C54 . 1.380(5) yes
C53 . H531 . 1.000 no
C54 . C55 . 1.368(6) yes
C54 . H541 . 1.000 no
C55 . C56 . 1.386(5) yes
C55 . H551 . 1.003 no
C56 . H561 . 1.000 no
